data_7021695
loop_
_publ_author_name
'Rufino-Felipe, Ernesto'
'Osorio, Edison'
'Merino, Gabriel'
'Mu\~noz-Hern\'andez, Miguel-\'Angel'

_publ_section_title
;
 Do planar tetracoordinate tin complexes really exist?
;
_journal_issue 31
_journal_name_full 'Dalton transactions (Cambridge, England : 2003)'
_journal_page_first 11180
_journal_page_last 11185
_journal_paper_doi 10.1039/c3dt50943e
_journal_volume 42
_journal_year 2013
_chemical_formula_moiety 'C48 H40 N2 P4 Se4 Sn'
_chemical_formula_sum 'C48 H40 N2 P4 Se4 Sn'
_chemical_formula_weight 1203.23
_chemical_name_systematic
;
?
;
_space_group_IT_number 9
_symmetry_cell_setting monoclinic
_symmetry_space_group_name_Hall 'C -2yc'
_symmetry_space_group_name_H-M 'C 1 c 1'
_atom_sites_solution_hydrogens geom
_atom_sites_solution_primary direct
_atom_sites_solution_secondary difmap
_audit_creation_method SHELXL-97
_cell_angle_alpha 90.00
_cell_angle_beta 109.899(4)
_cell_angle_gamma 90.00
_cell_formula_units_Z 4
_cell_length_a 14.227(3)
_cell_length_b 20.179(4)
_cell_length_c 17.729(4)
_cell_measurement_temperature 298(2)
_cell_volume 4785.9(18)
_computing_cell_refinement 'Bruker SMART'
_computing_data_collection 'Bruker SMART'
_computing_data_reduction 'Bruker SHELXTL'
_computing_molecular_graphics 'Bruker SHELXTL'
_computing_publication_material 'Bruker SHELXTL'
_computing_structure_refinement 'SHELXL-97 (Sheldrick, 1997)'
_computing_structure_solution 'SHELXS-97 (Sheldrick, 1990)'
_diffrn_ambient_temperature 298(2)
_diffrn_measured_fraction_theta_full 0.999
_diffrn_measured_fraction_theta_max 0.999
_diffrn_measurement_device_type 'CCD area detector'
_diffrn_measurement_method 'phi and omega scans'
_diffrn_radiation_monochromator graphite
_diffrn_radiation_source 'fine-focus sealed tube'
_diffrn_radiation_type MoK\a
_diffrn_radiation_wavelength 0.71073
_diffrn_reflns_av_R_equivalents 0.0607
_diffrn_reflns_av_sigmaI/netI 0.0695
_diffrn_reflns_limit_h_max 16
_diffrn_reflns_limit_h_min -16
_diffrn_reflns_limit_k_max 23
_diffrn_reflns_limit_k_min -23
_diffrn_reflns_limit_l_max 20
_diffrn_reflns_limit_l_min -20
_diffrn_reflns_number 28033
_diffrn_reflns_theta_full 24.92
_diffrn_reflns_theta_max 24.92
_diffrn_reflns_theta_min 2.36
_exptl_absorpt_coefficient_mu 3.745
_exptl_absorpt_correction_T_max 0.7538
_exptl_absorpt_correction_T_min 0.5685
_exptl_absorpt_correction_type numerical
_exptl_crystal_colour yellow
_exptl_crystal_density_diffrn 1.670
_exptl_crystal_density_method 'not measured'
_exptl_crystal_description rectangular
_exptl_crystal_F_000 2352
_exptl_crystal_size_max 0.17
_exptl_crystal_size_mid 0.13
_exptl_crystal_size_min 0.08
_refine_diff_density_max 0.468
_refine_diff_density_min -0.280
_refine_diff_density_rms 0.056
_refine_ls_abs_structure_details 'Flack H D (1983), Acta Cryst. A39, 876-881'
_refine_ls_abs_structure_Flack 0.000(5)
_refine_ls_extinction_method none
_refine_ls_goodness_of_fit_ref 0.881
_refine_ls_hydrogen_treatment constr
_refine_ls_matrix_type full
_refine_ls_number_parameters 533
_refine_ls_number_reflns 8023
_refine_ls_number_restraints 2
_refine_ls_restrained_S_all 0.881
_refine_ls_R_factor_all 0.0471
_refine_ls_R_factor_gt 0.0329
_refine_ls_shift/su_max 0.001
_refine_ls_shift/su_mean 0.000
_refine_ls_structure_factor_coef Fsqd
_refine_ls_weighting_details 'calc w=1/[\s^2^(Fo^2^)+(0.0010P)^2^+0.0010P] where P=(Fo^2^+2Fc^2^)/3'
_refine_ls_weighting_scheme calc
_refine_ls_wR_factor_gt 0.0450
_refine_ls_wR_factor_ref 0.0468
_reflns_number_gt 6168
_reflns_number_total 8023
_reflns_threshold_expression >2sigma(I)
_cod_data_source_file c3dt50943e.txt
_cod_data_source_block 1-tbp
_cod_depositor_comments
;
The following automatic conversions were performed:

'_symmetry_cell_setting' value 'Monoclinic' changed to 'monoclinic'
according to /home/saulius/struct/CIF-dictionaries/cif_core.dic
dictionary named 'cif_core.dic' version 2.4.2 from 2011-04-26.

Automatic conversion script
Id: cif_fix_values 1891 2012-01-12 08:04:46Z andrius 
;
_cod_original_cell_volume 4785.7(18)
_cod_original_sg_symbol_H-M Cc
_cod_database_code 7021695

loop_
_symmetry_equiv_pos_as_xyz
'x, y, z'
'x, -y, z+1/2'
'x+1/2, y+1/2, z'
'x+1/2, -y+1/2, z+1/2'

loop_
_atom_site_label
_atom_site_type_symbol
_atom_site_fract_x
_atom_site_fract_y
_atom_site_fract_z
_atom_site_U_iso_or_equiv
_atom_site_adp_type
_atom_site_occupancy
_atom_site_symmetry_multiplicity
_atom_site_calc_flag
_atom_site_refinement_flags
Sn1 Sn 0.05122(3) 0.388923(18) 0.72452(2) 0.05008(11) Uani 1 1 d .
N1 N 0.3789(3) 0.38558(19) 0.7694(2) 0.0459(11) Uani 1 1 d .
N2 N -0.1939(3) 0.37512(18) 0.7412(2) 0.0468(11) Uani 1 1 d .
P1 P 0.31488(10) 0.44868(6) 0.77417(8) 0.0404(3) Uani 1 1 d .
P2 P 0.34139(10) 0.31011(6) 0.75366(8) 0.0428(4) Uani 1 1 d .
P3 P -0.18184(11) 0.45008(7) 0.77331(8) 0.0439(4) Uani 1 1 d .
P4 P -0.13862(10) 0.30668(7) 0.77501(8) 0.0421(4) Uani 1 1 d .
Se1 Se 0.21157(4) 0.43874(3) 0.84173(3) 0.05339(16) Uani 1 1 d .
Se2 Se 0.18748(4) 0.29200(3) 0.68055(4) 0.06034(18) Uani 1 1 d .
Se3 Se -0.04691(4) 0.50238(3) 0.77885(4) 0.05866(17) Uani 1 1 d .
Se4 Se 0.02330(4) 0.31106(3) 0.84081(4) 0.06079(19) Uani 1 1 d .
C1 C 0.2444(4) 0.4781(2) 0.6741(3) 0.0381(13) Uani 1 1 d .
C2 C 0.2703(4) 0.4554(3) 0.6092(3) 0.0546(16) Uani 1 1 d .
H2 H 0.3245 0.4270 0.6183 0.066 Uiso 1 1 calc R
C3 C 0.2167(5) 0.4747(3) 0.5321(3) 0.0693(19) Uani 1 1 d .
H3 H 0.2335 0.4581 0.4894 0.083 Uiso 1 1 calc R
C4 C 0.1391(5) 0.5181(3) 0.5182(3) 0.0647(17) Uani 1 1 d .
H4 H 0.1042 0.5317 0.4660 0.078 Uiso 1 1 calc R
C5 C 0.1117(4) 0.5420(3) 0.5808(4) 0.0607(17) Uani 1 1 d .
H5 H 0.0580 0.5709 0.5713 0.073 Uiso 1 1 calc R
C6 C 0.1663(4) 0.5220(2) 0.6584(3) 0.0490(15) Uani 1 1 d .
H6 H 0.1495 0.5388 0.7010 0.059 Uiso 1 1 calc R
C7 C 0.4025(4) 0.5133(2) 0.8238(3) 0.0393(13) Uani 1 1 d .
C8 C 0.4968(4) 0.5142(3) 0.8182(4) 0.0722(19) Uani 1 1 d .
H8 H 0.5153 0.4819 0.7886 0.087 Uiso 1 1 calc R
C9 C 0.5643(5) 0.5637(3) 0.8570(4) 0.088(2) Uani 1 1 d .
H9 H 0.6280 0.5636 0.8535 0.106 Uiso 1 1 calc R
C10 C 0.5391(5) 0.6116(3) 0.8996(4) 0.075(2) Uani 1 1 d .
H10 H 0.5845 0.6448 0.9242 0.090 Uiso 1 1 calc R
C11 C 0.4471(5) 0.6110(3) 0.9060(3) 0.0623(17) Uani 1 1 d .
H11 H 0.4298 0.6435 0.9360 0.075 Uiso 1 1 calc R
C12 C 0.3790(4) 0.5631(3) 0.8690(3) 0.0558(15) Uani 1 1 d .
H12 H 0.3160 0.5638 0.8740 0.067 Uiso 1 1 calc R
C13 C 0.4190(4) 0.2712(2) 0.7028(3) 0.0419(13) Uani 1 1 d .
C14 C 0.4175(4) 0.2022(3) 0.6941(3) 0.0564(16) Uani 1 1 d .
H14 H 0.3796 0.1763 0.7162 0.068 Uiso 1 1 calc R
C15 C 0.4724(5) 0.1731(3) 0.6527(4) 0.0680(18) Uani 1 1 d .
H15 H 0.4710 0.1273 0.6468 0.082 Uiso 1 1 calc R
C16 C 0.5295(5) 0.2106(3) 0.6196(4) 0.0672(18) Uani 1 1 d .
H16 H 0.5663 0.1904 0.5917 0.081 Uiso 1 1 calc R
C17 C 0.5311(4) 0.2786(3) 0.6286(3) 0.0664(17) Uani 1 1 d .
H17 H 0.5688 0.3046 0.6062 0.080 Uiso 1 1 calc R
C18 C 0.4767(4) 0.3081(3) 0.6711(3) 0.0547(15) Uani 1 1 d .
H18 H 0.4796 0.3538 0.6781 0.066 Uiso 1 1 calc R
C19 C 0.3746(4) 0.2670(3) 0.8478(3) 0.0499(15) Uani 1 1 d .
C20 C 0.3218(5) 0.2124(3) 0.8591(4) 0.0709(19) Uani 1 1 d .
H20 H 0.2632 0.2000 0.8187 0.085 Uiso 1 1 calc R
C21 C 0.3542(7) 0.1766(4) 0.9284(5) 0.111(3) Uani 1 1 d .
H21 H 0.3175 0.1403 0.9349 0.133 Uiso 1 1 calc R
C22 C 0.4411(8) 0.1940(5) 0.9887(5) 0.118(4) Uani 1 1 d .
H22 H 0.4652 0.1684 1.0349 0.142 Uiso 1 1 calc R
C23 C 0.4915(6) 0.2492(5) 0.9798(4) 0.103(3) Uani 1 1 d .
H23 H 0.5490 0.2620 1.0212 0.123 Uiso 1 1 calc R
C24 C 0.4588(4) 0.2863(3) 0.9113(4) 0.0671(18) Uani 1 1 d .
H24 H 0.4930 0.3246 0.9071 0.081 Uiso 1 1 calc R
C25 C -0.1631(4) 0.2535(2) 0.6882(3) 0.0421(13) Uani 1 1 d .
C26 C -0.2213(4) 0.2758(3) 0.6122(3) 0.0518(15) Uani 1 1 d .
H26 H -0.2449 0.3192 0.6052 0.062 Uiso 1 1 calc R
C27 C -0.2438(5) 0.2335(4) 0.5473(4) 0.0753(19) Uani 1 1 d .
H27 H -0.2828 0.2485 0.4968 0.090 Uiso 1 1 calc R
C28 C -0.2097(5) 0.1703(4) 0.5564(4) 0.078(2) Uani 1 1 d .
H28 H -0.2249 0.1424 0.5121 0.093 Uiso 1 1 calc R
C29 C -0.1525(5) 0.1473(3) 0.6310(5) 0.082(2) Uani 1 1 d .
H29 H -0.1305 0.1035 0.6374 0.098 Uiso 1 1 calc R
C30 C -0.1279(4) 0.1892(3) 0.6963(3) 0.0630(17) Uani 1 1 d .
H30 H -0.0872 0.1740 0.7463 0.076 Uiso 1 1 calc R
C31 C -0.1927(4) 0.2649(3) 0.8413(3) 0.0478(14) Uani 1 1 d .
C32 C -0.1610(5) 0.2771(3) 0.9223(3) 0.0649(17) Uani 1 1 d .
H32 H -0.1075 0.3057 0.9450 0.078 Uiso 1 1 calc R
C33 C -0.2072(6) 0.2476(4) 0.9706(4) 0.0806(19) Uani 1 1 d .
H33 H -0.1855 0.2570 1.0252 0.097 Uiso 1 1 calc R
C34 C -0.2845(6) 0.2047(4) 0.9384(5) 0.085(2) Uani 1 1 d .
H34 H -0.3149 0.1847 0.9714 0.102 Uiso 1 1 calc R
C35 C -0.3178(5) 0.1909(3) 0.8584(4) 0.0736(19) Uani 1 1 d .
H35 H -0.3704 0.1615 0.8368 0.088 Uiso 1 1 calc R
C36 C -0.2722(4) 0.2214(3) 0.8089(3) 0.0624(17) Uani 1 1 d .
H36 H -0.2952 0.2126 0.7541 0.075 Uiso 1 1 calc R
C37 C -0.2882(4) 0.4930(2) 0.7047(3) 0.0406(13) Uani 1 1 d .
C38 C -0.3636(4) 0.4592(3) 0.6458(4) 0.0599(16) Uani 1 1 d .
H38 H -0.3602 0.4133 0.6422 0.072 Uiso 1 1 calc R
C39 C -0.4440(5) 0.4933(3) 0.5921(4) 0.076(2) Uani 1 1 d .
H39 H -0.4935 0.4704 0.5526 0.091 Uiso 1 1 calc R
C40 C -0.4496(5) 0.5610(4) 0.5981(4) 0.0745(19) Uani 1 1 d .
H40 H -0.5030 0.5839 0.5624 0.089 Uiso 1 1 calc R
C41 C -0.3776(5) 0.5947(3) 0.6558(4) 0.0734(19) Uani 1 1 d .
H41 H -0.3821 0.6405 0.6593 0.088 Uiso 1 1 calc R
C42 C -0.2977(4) 0.5615(3) 0.7092(3) 0.0607(17) Uani 1 1 d .
H42 H -0.2495 0.5852 0.7489 0.073 Uiso 1 1 calc R
C43 C -0.1996(4) 0.4544(2) 0.8690(3) 0.0469(14) Uani 1 1 d .
C44 C -0.2780(5) 0.4191(3) 0.8800(4) 0.0646(17) Uani 1 1 d .
H44 H -0.3207 0.3942 0.8381 0.078 Uiso 1 1 calc R
C45 C -0.2926(6) 0.4210(3) 0.9548(5) 0.087(2) Uani 1 1 d .
H45 H -0.3449 0.3973 0.9620 0.104 Uiso 1 1 calc R
C46 C -0.2311(6) 0.4573(4) 1.0163(5) 0.091(2) Uani 1 1 d .
H46 H -0.2418 0.4584 1.0651 0.109 Uiso 1 1 calc R
C47 C -0.1546(5) 0.4918(4) 1.0071(4) 0.084(2) Uani 1 1 d .
H47 H -0.1120 0.5156 1.0502 0.100 Uiso 1 1 calc R
C48 C -0.1385(4) 0.4920(3) 0.9334(4) 0.0623(17) Uani 1 1 d .
H48 H -0.0869 0.5173 0.9272 0.075 Uiso 1 1 calc R

loop_
_atom_site_aniso_label
_atom_site_aniso_U_11
_atom_site_aniso_U_22
_atom_site_aniso_U_33
_atom_site_aniso_U_23
_atom_site_aniso_U_13
_atom_site_aniso_U_12
Sn1 0.0457(3) 0.0596(2) 0.0422(2) -0.0004(2) 0.01130(19) -0.0004(2)
N1 0.040(3) 0.040(3) 0.053(3) -0.004(2) 0.010(2) 0.001(2)
N2 0.053(3) 0.041(3) 0.048(3) 0.000(2) 0.020(2) -0.002(2)
P1 0.0402(9) 0.0413(8) 0.0388(8) -0.0019(7) 0.0121(7) 0.0023(7)
P2 0.0429(10) 0.0410(8) 0.0409(9) -0.0038(7) 0.0096(8) 0.0032(7)
P3 0.0484(10) 0.0417(8) 0.0444(9) -0.0018(7) 0.0193(8) 0.0018(7)
P4 0.0450(10) 0.0430(8) 0.0369(9) 0.0006(7) 0.0122(8) -0.0003(7)
Se1 0.0516(4) 0.0715(4) 0.0393(3) -0.0072(3) 0.0184(3) -0.0089(3)
Se2 0.0438(4) 0.0653(4) 0.0630(4) -0.0204(3) 0.0066(3) -0.0001(3)
Se3 0.0548(4) 0.0524(3) 0.0765(5) -0.0043(3) 0.0324(4) -0.0050(3)
Se4 0.0496(4) 0.0632(4) 0.0607(4) 0.0151(3) 0.0072(3) -0.0020(3)
C1 0.036(3) 0.038(3) 0.044(3) 0.000(3) 0.019(3) -0.001(3)
C2 0.067(5) 0.065(4) 0.036(4) 0.008(3) 0.023(3) 0.022(3)
C3 0.100(6) 0.079(4) 0.035(4) 0.007(3) 0.031(4) 0.021(4)
C4 0.065(5) 0.077(4) 0.043(4) 0.018(3) 0.005(4) 0.003(4)
C5 0.047(4) 0.072(4) 0.063(4) 0.011(4) 0.017(4) 0.022(3)
C6 0.054(4) 0.055(3) 0.038(4) 0.005(3) 0.016(3) 0.012(3)
C7 0.040(4) 0.043(3) 0.034(3) -0.001(2) 0.012(3) -0.001(3)
C8 0.059(5) 0.064(4) 0.094(5) -0.028(4) 0.027(4) -0.008(4)
C9 0.055(5) 0.079(5) 0.127(7) -0.025(5) 0.025(5) -0.022(4)
C10 0.075(5) 0.046(4) 0.083(5) -0.004(3) -0.001(4) -0.014(4)
C11 0.072(5) 0.046(4) 0.067(4) -0.014(3) 0.021(4) 0.005(4)
C12 0.058(4) 0.053(4) 0.058(4) -0.001(3) 0.021(3) -0.005(3)
C13 0.040(3) 0.042(3) 0.045(3) -0.008(3) 0.016(3) 0.006(3)
C14 0.063(4) 0.050(4) 0.064(4) 0.004(3) 0.032(4) -0.003(3)
C15 0.080(5) 0.044(4) 0.088(5) -0.020(3) 0.040(4) -0.003(3)
C16 0.068(5) 0.067(5) 0.075(5) -0.021(4) 0.035(4) 0.005(4)
C17 0.054(4) 0.070(5) 0.083(5) -0.013(4) 0.033(4) -0.008(3)
C18 0.050(4) 0.047(3) 0.070(4) -0.004(3) 0.025(3) -0.003(3)
C19 0.048(4) 0.051(4) 0.053(4) 0.007(3) 0.019(3) 0.014(3)
C20 0.092(5) 0.058(4) 0.061(4) 0.001(3) 0.023(4) -0.004(4)
C21 0.163(10) 0.090(6) 0.088(7) 0.036(5) 0.055(7) 0.015(6)
C22 0.164(10) 0.138(9) 0.057(6) 0.055(6) 0.043(7) 0.080(8)
C23 0.093(7) 0.150(8) 0.052(5) 0.032(5) 0.008(4) 0.011(6)
C24 0.046(4) 0.089(5) 0.053(4) 0.007(4) 0.000(3) 0.000(4)
C25 0.042(3) 0.043(3) 0.047(4) -0.002(3) 0.023(3) -0.001(3)
C26 0.049(4) 0.056(4) 0.050(4) -0.004(3) 0.016(3) 0.005(3)
C27 0.080(5) 0.095(5) 0.048(4) -0.001(4) 0.018(4) -0.001(4)
C28 0.095(6) 0.084(5) 0.059(5) -0.027(4) 0.032(5) -0.023(4)
C29 0.111(6) 0.052(4) 0.102(6) -0.014(4) 0.061(5) 0.007(4)
C30 0.089(5) 0.049(4) 0.051(4) 0.002(3) 0.025(4) 0.016(3)
C31 0.046(4) 0.055(4) 0.046(4) 0.006(3) 0.020(3) 0.004(3)
C32 0.075(5) 0.070(4) 0.046(4) 0.007(3) 0.017(4) 0.010(3)
C33 0.109(6) 0.098(5) 0.047(4) 0.016(4) 0.043(4) 0.011(4)
C34 0.078(6) 0.111(6) 0.087(6) 0.036(5) 0.054(5) 0.012(5)
C35 0.057(5) 0.088(5) 0.084(5) 0.014(4) 0.035(4) -0.014(4)
C36 0.054(4) 0.083(5) 0.052(4) 0.017(4) 0.021(4) 0.004(4)
C37 0.045(4) 0.033(3) 0.048(3) 0.002(3) 0.020(3) 0.003(3)
C38 0.049(4) 0.050(4) 0.076(5) -0.013(3) 0.016(4) -0.003(3)
C39 0.062(5) 0.083(5) 0.065(5) -0.007(4) -0.001(4) 0.010(4)
C40 0.060(5) 0.088(5) 0.067(5) 0.023(4) 0.011(4) 0.033(4)
C41 0.077(5) 0.056(4) 0.085(5) 0.012(4) 0.024(4) 0.021(4)
C42 0.062(4) 0.047(4) 0.068(4) -0.012(3) 0.015(4) 0.004(3)
C43 0.058(4) 0.041(3) 0.046(4) 0.003(3) 0.023(3) 0.004(3)
C44 0.065(5) 0.059(4) 0.076(5) -0.012(3) 0.031(4) -0.004(3)
C45 0.118(7) 0.082(5) 0.094(6) 0.008(4) 0.080(6) 0.001(5)
C46 0.106(7) 0.106(6) 0.070(6) -0.001(5) 0.042(5) 0.024(5)
C47 0.073(6) 0.121(6) 0.050(5) -0.019(4) 0.012(4) 0.007(5)
C48 0.060(4) 0.076(4) 0.054(4) -0.009(4) 0.023(4) 0.002(3)

loop_
_atom_type_symbol
_atom_type_description
_atom_type_scat_dispersion_real
_atom_type_scat_dispersion_imag
_atom_type_scat_source
C C 0.0033 0.0016 'International Tables Vol C Tables 4.2.6.8 and 6.1.1.4'
H H 0.0000 0.0000 'International Tables Vol C Tables 4.2.6.8 and 6.1.1.4'
N N 0.0061 0.0033 'International Tables Vol C Tables 4.2.6.8 and 6.1.1.4'
P P 0.1023 0.0942 'International Tables Vol C Tables 4.2.6.8 and 6.1.1.4'
Se Se -0.0929 2.2259 'International Tables Vol C Tables 4.2.6.8 and 6.1.1.4'
Sn Sn -0.6537 1.4246 'International Tables Vol C Tables 4.2.6.8 and 6.1.1.4'

loop_
_geom_angle_atom_site_label_1
_geom_angle_atom_site_label_2
_geom_angle_atom_site_label_3
_geom_angle
Se1 Sn1 Se4 86.27(2)
Se1 Sn1 Se3 80.38(2)
Se4 Sn1 Se3 89.63(2)
Se1 Sn1 Se2 89.51(2)
Se4 Sn1 Se2 95.34(2)
Se3 Sn1 Se2 168.43(2)
P1 N1 P2 127.4(3)
P4 N2 P3 134.5(3)
N1 P1 C7 106.9(2)
N1 P1 C1 110.3(2)
C7 P1 C1 107.5(2)
N1 P1 Se1 117.34(16)
C7 P1 Se1 106.12(18)
C1 P1 Se1 108.21(17)
N1 P2 C19 109.3(2)
N1 P2 C13 105.8(2)
C19 P2 C13 103.8(2)
N1 P2 Se2 118.24(16)
C19 P2 Se2 111.6(2)
C13 P2 Se2 106.92(17)
N2 P3 C43 110.4(2)
N2 P3 C37 104.4(2)
C43 P3 C37 104.9(2)
N2 P3 Se3 117.53(17)
C43 P3 Se3 109.9(2)
C37 P3 Se3 108.88(17)
N2 P4 C25 105.3(2)
N2 P4 C31 112.3(2)
C25 P4 C31 105.9(2)
N2 P4 Se4 117.12(16)
C25 P4 Se4 109.78(17)
C31 P4 Se4 105.86(18)
P1 Se1 Sn1 99.26(4)
P2 Se2 Sn1 110.00(4)
P3 Se3 Sn1 96.64(4)
P4 Se4 Sn1 91.03(4)
C6 C1 C2 117.7(5)
C6 C1 P1 123.3(4)
C2 C1 P1 119.0(4)
C3 C2 C1 120.9(5)
C3 C2 H2 119.6
C1 C2 H2 119.6
C4 C3 C2 120.1(6)
C4 C3 H3 119.9
C2 C3 H3 119.9
C3 C4 C5 120.7(6)
C3 C4 H4 119.7
C5 C4 H4 119.7
C4 C5 C6 118.5(5)
C4 C5 H5 120.7
C6 C5 H5 120.7
C1 C6 C5 122.0(5)
C1 C6 H6 119.0
C5 C6 H6 119.0
C8 C7 C12 117.4(5)
C8 C7 P1 120.0(4)
C12 C7 P1 122.6(4)
C7 C8 C9 119.9(6)
C7 C8 H8 120.0
C9 C8 H8 120.0
C10 C9 C8 121.4(7)
C10 C9 H9 119.3
C8 C9 H9 119.3
C9 C10 C11 119.3(6)
C9 C10 H10 120.4
C11 C10 H10 120.4
C10 C11 C12 121.0(6)
C10 C11 H11 119.5
C12 C11 H11 119.5
C11 C12 C7 121.1(5)
C11 C12 H12 119.5
C7 C12 H12 119.5
C18 C13 C14 119.1(5)
C18 C13 P2 121.3(4)
C14 C13 P2 119.6(4)
C15 C14 C13 119.7(5)
C15 C14 H14 120.2
C13 C14 H14 120.2
C14 C15 C16 121.1(5)
C14 C15 H15 119.4
C16 C15 H15 119.4
C15 C16 C17 119.1(6)
C15 C16 H16 120.5
C17 C16 H16 120.5
C16 C17 C18 119.9(6)
C16 C17 H17 120.0
C18 C17 H17 120.0
C13 C18 C17 121.1(5)
C13 C18 H18 119.5
C17 C18 H18 119.5
C20 C19 C24 117.7(5)
C20 C19 P2 122.3(5)
C24 C19 P2 119.9(5)
C21 C20 C19 121.2(7)
C21 C20 H20 119.4
C19 C20 H20 119.4
C20 C21 C22 120.2(8)
C20 C21 H21 119.9
C22 C21 H21 119.9
C23 C22 C21 119.2(8)
C23 C22 H22 120.4
C21 C22 H22 120.4
C22 C23 C24 121.1(8)
C22 C23 H23 119.5
C24 C23 H23 119.5
C23 C24 C19 120.4(7)
C23 C24 H24 119.8
C19 C24 H24 119.8
C30 C25 C26 118.6(5)
C30 C25 P4 120.7(4)
C26 C25 P4 120.6(4)
C27 C26 C25 119.9(5)
C27 C26 H26 120.1
C25 C26 H26 120.1
C28 C27 C26 120.8(6)
C28 C27 H27 119.6
C26 C27 H27 119.6
C27 C28 C29 120.2(6)
C27 C28 H28 119.9
C29 C28 H28 119.9
C30 C29 C28 119.8(6)
C30 C29 H29 120.1
C28 C29 H29 120.1
C29 C30 C25 120.6(6)
C29 C30 H30 119.7
C25 C30 H30 119.7
C32 C31 C36 118.5(5)
C32 C31 P4 122.2(5)
C36 C31 P4 119.3(4)
C31 C32 C33 121.0(6)
C31 C32 H32 119.5
C33 C32 H32 119.5
C34 C33 C32 120.1(7)
C34 C33 H33 119.9
C32 C33 H33 119.9
C33 C34 C35 120.7(7)
C33 C34 H34 119.7
C35 C34 H34 119.7
C34 C35 C36 119.5(6)
C34 C35 H35 120.3
C36 C35 H35 120.3
C31 C36 C35 120.2(6)
C31 C36 H36 119.9
C35 C36 H36 119.9
C42 C37 C38 117.7(5)
C42 C37 P3 120.8(4)
C38 C37 P3 121.5(4)
C37 C38 C39 120.8(5)
C37 C38 H38 119.6
C39 C38 H38 119.6
C40 C39 C38 119.6(6)
C40 C39 H39 120.2
C38 C39 H39 120.2
C41 C40 C39 120.5(6)
C41 C40 H40 119.7
C39 C40 H40 119.7
C40 C41 C42 120.4(6)
C40 C41 H41 119.8
C42 C41 H41 119.8
C41 C42 C37 121.0(5)
C41 C42 H42 119.5
C37 C42 H42 119.5
C44 C43 C48 118.0(5)
C44 C43 P3 118.8(4)
C48 C43 P3 123.2(4)
C43 C44 C45 119.9(6)
C43 C44 H44 120.1
C45 C44 H44 120.1
C46 C45 C44 120.6(7)
C46 C45 H45 119.7
C44 C45 H45 119.7
C47 C46 C45 120.6(7)
C47 C46 H46 119.7
C45 C46 H46 119.7
C46 C47 C48 120.6(7)
C46 C47 H47 119.7
C48 C47 H47 119.7
C43 C48 C47 120.3(6)
C43 C48 H48 119.8
C47 C48 H48 119.8

loop_
_geom_bond_atom_site_label_1
_geom_bond_atom_site_label_2
_geom_bond_distance
Sn1 Se1 2.7030(8)
Sn1 Se4 2.7266(8)
Sn1 Se3 3.0056(8)
Sn1 Se2 3.0363(8)
N1 P1 1.585(4)
N1 P2 1.607(4)
N2 P4 1.601(4)
N2 P3 1.605(4)
P1 C7 1.811(5)
P1 C1 1.814(5)
P1 Se1 2.1985(15)
P2 C19 1.797(5)
P2 C13 1.824(5)
P2 Se2 2.1624(16)
P3 C43 1.801(5)
P3 C37 1.808(5)
P3 Se3 2.1633(16)
P4 C25 1.810(5)
P4 C31 1.817(5)
P4 Se4 2.2014(16)
C1 C6 1.372(6)
C1 C2 1.400(6)
C2 C3 1.374(7)
C2 H2 0.9300
C3 C4 1.365(7)
C3 H3 0.9300
C4 C5 1.383(7)
C4 H4 0.9300
C5 C6 1.390(7)
C5 H5 0.9300
C6 H6 0.9300
C7 C8 1.379(7)
C7 C12 1.394(6)
C8 C9 1.393(7)
C8 H8 0.9300
C9 C10 1.348(8)
C9 H9 0.9300
C10 C11 1.352(8)
C10 H10 0.9300
C11 C12 1.367(7)
C11 H11 0.9300
C12 H12 0.9300
C13 C18 1.364(7)
C13 C14 1.399(6)
C14 C15 1.373(7)
C14 H14 0.9300
C15 C16 1.378(7)
C15 H15 0.9300
C16 C17 1.381(7)
C16 H16 0.9300
C17 C18 1.384(7)
C17 H17 0.9300
C18 H18 0.9300
C19 C20 1.385(7)
C19 C24 1.390(7)
C20 C21 1.363(8)
C20 H20 0.9300
C21 C22 1.376(10)
C21 H21 0.9300
C22 C23 1.363(10)
C22 H22 0.9300
C23 C24 1.366(8)
C23 H23 0.9300
C24 H24 0.9300
C25 C30 1.381(6)
C25 C26 1.394(7)
C26 C27 1.380(7)
C26 H26 0.9300
C27 C28 1.354(8)
C27 H27 0.9300
C28 C29 1.378(8)
C28 H28 0.9300
C29 C30 1.380(7)
C29 H29 0.9300
C30 H30 0.9300
C31 C32 1.374(7)
C31 C36 1.391(7)
C32 C33 1.378(8)
C32 H32 0.9300
C33 C34 1.363(9)
C33 H33 0.9300
C34 C35 1.363(9)
C34 H34 0.9300
C35 C36 1.399(7)
C35 H35 0.9300
C36 H36 0.9300
C37 C42 1.392(6)
C37 C38 1.395(7)
C38 C39 1.396(7)
C38 H38 0.9300
C39 C40 1.374(8)
C39 H39 0.9300
C40 C41 1.358(8)
C40 H40 0.9300
C41 C42 1.381(7)
C41 H41 0.9300
C42 H42 0.9300
C43 C44 1.392(7)
C43 C48 1.399(7)
C44 C45 1.411(8)
C44 H44 0.9300
C45 C46 1.357(9)
C45 H45 0.9300
C46 C47 1.347(8)
C46 H46 0.9300
C47 C48 1.402(8)
C47 H47 0.9300
C48 H48 0.9300

loop_
_geom_torsion_atom_site_label_1
_geom_torsion_atom_site_label_2
_geom_torsion_atom_site_label_3
_geom_torsion_atom_site_label_4
_geom_torsion
P2 N1 P1 C7 162.0(3)
P2 N1 P1 C1 -81.4(4)
P2 N1 P1 Se1 43.1(4)
P1 N1 P2 C19 -98.6(3)
P1 N1 P2 C13 150.2(3)
P1 N1 P2 Se2 30.5(4)
P4 N2 P3 C43 -58.9(4)
P4 N2 P3 C37 -171.1(4)
P4 N2 P3 Se3 68.2(4)
P3 N2 P4 C25 -158.7(4)
P3 N2 P4 C31 86.5(4)
P3 N2 P4 Se4 -36.4(4)
N1 P1 Se1 Sn1 -85.84(17)
C7 P1 Se1 Sn1 154.77(17)
C1 P1 Se1 Sn1 39.70(17)
Se4 Sn1 Se1 P1 141.56(4)
Se3 Sn1 Se1 P1 -128.18(4)
Se2 Sn1 Se1 P1 46.18(4)
N1 P2 Se2 Sn1 -42.20(19)
C19 P2 Se2 Sn1 85.84(19)
C13 P2 Se2 Sn1 -161.33(18)
Se1 Sn1 Se2 P2 -3.22(5)
Se4 Sn1 Se2 P2 -89.43(5)
Se3 Sn1 Se2 P2 25.65(13)
N2 P3 Se3 Sn1 -2.77(18)
C43 P3 Se3 Sn1 124.52(17)
C37 P3 Se3 Sn1 -121.15(18)
Se1 Sn1 Se3 P3 -139.02(5)
Se4 Sn1 Se3 P3 -52.74(5)
Se2 Sn1 Se3 P3 -168.34(11)
N2 P4 Se4 Sn1 -46.84(17)
C25 P4 Se4 Sn1 73.17(18)
C31 P4 Se4 Sn1 -172.96(18)
Se1 Sn1 Se4 P4 151.97(4)
Se3 Sn1 Se4 P4 71.58(4)
Se2 Sn1 Se4 P4 -118.88(4)
N1 P1 C1 C6 165.0(4)
C7 P1 C1 C6 -78.8(5)
Se1 P1 C1 C6 35.4(5)
N1 P1 C1 C2 -15.2(5)
C7 P1 C1 C2 101.0(4)
Se1 P1 C1 C2 -144.8(4)
C6 C1 C2 C3 -2.4(8)
P1 C1 C2 C3 177.8(5)
C1 C2 C3 C4 2.1(9)
C2 C3 C4 C5 -1.5(9)
C3 C4 C5 C6 1.3(9)
C2 C1 C6 C5 2.2(8)
P1 C1 C6 C5 -178.0(4)
C4 C5 C6 C1 -1.7(8)
N1 P1 C7 C8 28.2(5)
C1 P1 C7 C8 -90.2(5)
Se1 P1 C7 C8 154.2(4)
N1 P1 C7 C12 -151.4(4)
C1 P1 C7 C12 90.2(4)
Se1 P1 C7 C12 -25.4(4)
C12 C7 C8 C9 0.1(8)
P1 C7 C8 C9 -179.5(5)
C7 C8 C9 C10 -0.9(10)
C8 C9 C10 C11 1.3(10)
C9 C10 C11 C12 -1.1(10)
C10 C11 C12 C7 0.3(9)
C8 C7 C12 C11 0.1(8)
P1 C7 C12 C11 179.7(4)
N1 P2 C13 C18 -13.7(5)
C19 P2 C13 C18 -128.7(5)
Se2 P2 C13 C18 113.2(4)
N1 P2 C13 C14 168.2(4)
C19 P2 C13 C14 53.1(5)
Se2 P2 C13 C14 -64.9(4)
C18 C13 C14 C15 -1.2(8)
P2 C13 C14 C15 177.0(4)
C13 C14 C15 C16 0.3(9)
C14 C15 C16 C17 0.0(9)
C15 C16 C17 C18 0.7(9)
C14 C13 C18 C17 1.9(8)
P2 C13 C18 C17 -176.3(4)
C16 C17 C18 C13 -1.6(9)
N1 P2 C19 C20 153.9(5)
C13 P2 C19 C20 -93.5(5)
Se2 P2 C19 C20 21.2(5)
N1 P2 C19 C24 -29.2(5)
C13 P2 C19 C24 83.3(5)
Se2 P2 C19 C24 -161.9(4)
C24 C19 C20 C21 -3.6(9)
P2 C19 C20 C21 173.4(5)
C19 C20 C21 C22 -0.4(11)
C20 C21 C22 C23 3.2(13)
C21 C22 C23 C24 -2.1(13)
C22 C23 C24 C19 -2.0(11)
C20 C19 C24 C23 4.7(9)
P2 C19 C24 C23 -172.3(5)
N2 P4 C25 C30 -178.3(4)
C31 P4 C25 C30 -59.1(5)
Se4 P4 C25 C30 54.7(5)
N2 P4 C25 C26 -0.9(5)
C31 P4 C25 C26 118.3(4)
Se4 P4 C25 C26 -127.8(4)
C30 C25 C26 C27 1.0(8)
P4 C25 C26 C27 -176.5(4)
C25 C26 C27 C28 -0.2(9)
C26 C27 C28 C29 0.5(11)
C27 C28 C29 C30 -1.6(11)
C28 C29 C30 C25 2.4(10)
C26 C25 C30 C29 -2.1(8)
P4 C25 C30 C29 175.4(5)
N2 P4 C31 C32 -88.5(5)
C25 P4 C31 C32 157.0(5)
Se4 P4 C31 C32 40.5(5)
N2 P4 C31 C36 88.3(5)
C25 P4 C31 C36 -26.2(5)
Se4 P4 C31 C36 -142.7(4)
C36 C31 C32 C33 -0.6(9)
P4 C31 C32 C33 176.2(5)
C31 C32 C33 C34 1.1(10)
C32 C33 C34 C35 -0.6(11)
C33 C34 C35 C36 -0.3(11)
C32 C31 C36 C35 -0.3(8)
P4 C31 C36 C35 -177.2(4)
C34 C35 C36 C31 0.8(9)
N2 P3 C37 C42 -173.7(4)
C43 P3 C37 C42 70.2(5)
Se3 P3 C37 C42 -47.4(5)
N2 P3 C37 C38 6.4(5)
C43 P3 C37 C38 -109.7(5)
Se3 P3 C37 C38 132.8(4)
C42 C37 C38 C39 1.6(8)
P3 C37 C38 C39 -178.5(5)
C37 C38 C39 C40 -0.8(10)
C38 C39 C40 C41 -0.1(10)
C39 C40 C41 C42 0.1(10)
C40 C41 C42 C37 0.9(9)
C38 C37 C42 C41 -1.7(8)
P3 C37 C42 C41 178.4(4)
N2 P3 C43 C44 -43.5(5)
C37 P3 C43 C44 68.4(5)
Se3 P3 C43 C44 -174.7(4)
N2 P3 C43 C48 136.8(4)
C37 P3 C43 C48 -111.3(5)
Se3 P3 C43 C48 5.6(5)
C48 C43 C44 C45 -1.1(8)
P3 C43 C44 C45 179.2(4)
C43 C44 C45 C46 0.2(10)
C44 C45 C46 C47 -0.4(11)
C45 C46 C47 C48 1.5(11)
C44 C43 C48 C47 2.1(8)
P3 C43 C48 C47 -178.1(5)
C46 C47 C48 C43 -2.4(10)
